data_7152451
loop_
_publ_author_name
'Sasaki, Toshiyuki'
'Shizuki, Norie'
'Hiraishi, Eri'
'Hisaki, Ichiro'
'Tohnai, Norimitsu'
'Miyata, Mikiji'

_publ_section_title
;
 Construction of multi-component supramolecular architectures of bile
 acids and cinchona alkaloids through helical-pitch-synchronized
 crystallization.
;
_journal_issue 30
_journal_name_full 'Organic &amp; biomolecular chemistry'
_journal_page_first 5985
_journal_page_last 5992
_journal_paper_doi 10.1039/c2ob25072a
_journal_volume 10
_journal_year 2012
_chemical_formula_moiety 'C51 H80 N2 O10 '
_chemical_formula_sum 'C51 H80 N2 O10'
_chemical_formula_weight 881.20
_space_group_IT_number 4
_symmetry_cell_setting monoclinic
_symmetry_Int_Tables_number 4
_symmetry_space_group_name_Hall 'P 2yb'
_symmetry_space_group_name_H-M 'P 1 21 1'
_cell_angle_alpha 90.0000
_cell_angle_beta 96.296(3)
_cell_angle_gamma 90.0000
_cell_formula_units_Z 2
_cell_length_a 11.4060(6)
_cell_length_b 7.8884(4)
_cell_length_c 27.0427(14)
_cell_measurement_reflns_used 17492
_cell_measurement_temperature 93.1
_cell_measurement_theta_max 68.3
_cell_measurement_theta_min 3.3
_cell_volume 2418.5(2)
_computing_cell_refinement PROCESS-AUTO
_computing_data_collection PROCESS-AUTO
_computing_data_reduction CrystalStructure
_computing_publication_material 'CrystalStructure 3.8'
_computing_structure_refinement SHELXL
_computing_structure_solution SIR2004
_diffrn_detector_area_resol_mean 10.00
_diffrn_measured_fraction_theta_full 0.996
_diffrn_measured_fraction_theta_max 0.996
_diffrn_measurement_device_type 'Rigaku RAXIS-RAPID'
_diffrn_measurement_method \w
_diffrn_radiation_type 'Cu K\a'
_diffrn_radiation_wavelength 1.54187
_diffrn_reflns_av_R_equivalents 0.093
_diffrn_reflns_limit_h_max 13
_diffrn_reflns_limit_h_min -13
_diffrn_reflns_limit_k_max 9
_diffrn_reflns_limit_k_min -9
_diffrn_reflns_limit_l_max 32
_diffrn_reflns_limit_l_min -31
_diffrn_reflns_number 24406
_diffrn_reflns_theta_full 68.25
_diffrn_reflns_theta_max 68.25
_exptl_absorpt_coefficient_mu 0.665
_exptl_absorpt_correction_T_max 0.819
_exptl_absorpt_correction_T_min 0.377
_exptl_absorpt_correction_type numerical
_exptl_absorpt_process_details
;
Higashi, T. (1999). Program for Absorption Correction.
Rigaku Corporation, Tokyo, Japan.
;
_exptl_crystal_colour colorless
_exptl_crystal_density_diffrn 1.210
_exptl_crystal_density_method 'not measured'
_exptl_crystal_description block
_exptl_crystal_F_000 960.00
_exptl_crystal_size_max 0.70
_exptl_crystal_size_mid 0.70
_exptl_crystal_size_min 0.30
_refine_diff_density_max 0.42
_refine_diff_density_min -0.39
_refine_ls_abs_structure_details 'Flack, H. D. (1983), Acta Cryst. A39, 876-881. 3378 Friedel Pairs'
_refine_ls_abs_structure_Flack -0.1(3)
_refine_ls_extinction_method none
_refine_ls_goodness_of_fit_ref 1.047
_refine_ls_hydrogen_treatment refall
_refine_ls_number_parameters 581
_refine_ls_number_reflns 8146
_refine_ls_R_factor_gt 0.0865
_refine_ls_shift/su_max 0.0000
_refine_ls_structure_factor_coef Fsqd
_refine_ls_weighting_details 'w = 1/[\s^2^(Fo^2^)+(0.1422P)^2^+0.0000P] where P=(Fo^2^+2Fc^2^)/3'
_refine_ls_weighting_scheme calc
_refine_ls_wR_factor_ref 0.2553
_reflns_number_gt 5391
_reflns_number_total 8146
_reflns_threshold_expression F^2^>2.0\s(F^2^)
_cod_data_source_file c2ob25072a.txt
_cod_data_source_block '_LiCA_Cn'
_cod_original_formula_sum 'C51 H80 N2 O10 '
_cod_database_code 7152451

loop_
_symmetry_equiv_pos_site_id
_symmetry_equiv_pos_as_xyz
1 +X,+Y,+Z
2 -X,1/2+Y,-Z

loop_
_atom_site_label
_atom_site_type_symbol
_atom_site_fract_x
_atom_site_fract_y
_atom_site_fract_z
_atom_site_U_iso_or_equiv
_atom_site_adp_type
_atom_site_occupancy
_atom_site_symmetry_multiplicity
_atom_site_calc_flag
_atom_site_refinement_flags
O(1) O 0.7187(4) 0.4254(6) 0.71037(15) 0.0494(11) Uani 1.00 1 d .
O(2) O 0.2658(3) 0.4596(5) 0.20208(12) 0.0428(9) Uani 1.00 1 d .
O(3) O 0.2707(3) 0.2228(5) 0.24415(14) 0.0521(10) Uani 1.00 1 d .
O(4) O 0.2938(3) -0.0522(4) 0.11526(13) 0.0416(9) Uani 1.00 1 d .
O(5) O 0.8971(3) 0.3494(6) 0.20893(14) 0.0493(10) Uani 1.00 1 d .
O(6) O 0.8183(3) 0.5300(5) 0.28878(14) 0.0519(10) Uani 1.00 1 d .
O(7) O 0.7028(4) -0.1160(6) 0.20134(17) 0.0619(12) Uani 1.00 1 d .
O(8) O 0.6580(4) 0.0662(6) 0.28643(16) 0.0638(12) Uani 1.00 1 d .
O(9) O 0.2192(3) 0.6775(5) 0.04496(16) 0.0467(10) Uani 1.00 1 d .
O(10) O 0.6862(5) 0.2919(6) 0.80091(15) 0.0812(17) Uani 1.00 1 d .
N(1) N 0.6276(3) 0.2000(6) 0.03282(16) 0.0424(11) Uani 1.00 1 d .
N(2) N 0.1418(3) 0.2795(5) 0.13163(15) 0.0346(10) Uani 1.00 1 d .
C(1) C 0.9251(4) 0.5252(7) 0.61505(18) 0.0365(11) Uani 1.00 1 d .
C(2) C 0.8268(4) 0.5555(7) 0.64738(19) 0.0383(12) Uani 1.00 1 d .
C(3) C 0.8183(5) 0.4076(7) 0.68353(19) 0.0396(12) Uani 1.00 1 d .
C(4) C 0.8046(5) 0.2410(7) 0.6550(2) 0.0394(12) Uani 1.00 1 d .
C(5) C 0.8999(4) 0.2122(7) 0.61959(19) 0.0374(12) Uani 1.00 1 d .
C(6) C 0.8771(4) 0.0425(7) 0.5910(2) 0.0410(12) Uani 1.00 1 d .
C(7) C 0.7713(4) 0.0503(7) 0.55216(18) 0.0357(11) Uani 1.00 1 d .
C(8) C 0.7780(4) 0.1998(6) 0.51640(17) 0.0320(11) Uani 1.00 1 d .
C(9) C 0.7992(4) 0.3688(6) 0.54539(17) 0.0318(11) Uani 1.00 1 d .
C(10) C 0.9105(4) 0.3642(7) 0.58363(18) 0.0342(11) Uani 1.00 1 d .
C(11) C 0.7947(5) 0.5229(7) 0.50991(19) 0.0403(12) Uani 1.00 1 d .
C(12) C 0.6883(4) 0.5263(7) 0.47146(18) 0.0365(12) Uani 1.00 1 d .
C(13) C 0.6732(4) 0.3608(7) 0.44092(18) 0.0336(11) Uani 1.00 1 d .
C(14) C 0.6684(4) 0.2136(6) 0.47945(18) 0.0311(11) Uani 1.00 1 d .
C(15) C 0.6298(4) 0.0619(6) 0.44706(19) 0.0352(11) Uani 1.00 1 d .
C(16) C 0.5442(4) 0.1374(7) 0.40414(19) 0.0392(12) Uani 1.00 1 d .
C(17) C 0.5535(4) 0.3330(6) 0.40829(18) 0.0328(11) Uani 1.00 1 d .
C(18) C 1.0236(4) 0.3445(9) 0.5580(2) 0.0485(14) Uani 1.00 1 d .
C(19) C 0.7761(4) 0.3390(7) 0.40887(18) 0.0403(13) Uani 1.00 1 d .
C(20) C 0.5340(4) 0.4240(7) 0.35794(18) 0.0371(12) Uani 1.00 1 d .
C(21) C 0.5412(5) 0.6186(7) 0.3635(2) 0.0444(13) Uani 1.00 1 d .
C(22) C 0.4181(4) 0.3706(7) 0.32850(17) 0.0378(12) Uani 1.00 1 d .
C(23) C 0.3968(4) 0.4499(7) 0.27612(17) 0.0371(12) Uani 1.00 1 d .
C(24) C 0.3063(4) 0.3726(7) 0.23993(17) 0.0360(12) Uani 1.00 1 d .
C(25) C -0.1085(6) -0.1896(10) 0.1058(3) 0.075(2) Uani 1.00 1 d .
C(26) C -0.0348(6) -0.0961(9) 0.0880(2) 0.0574(17) Uani 1.00 1 d .
C(27) C -0.0210(5) 0.0946(7) 0.0964(2) 0.0431(14) Uani 1.00 1 d .
C(28) C 0.0660(4) 0.1298(7) 0.14204(18) 0.0368(12) Uani 1.00 1 d .
C(29) C 0.0190(4) 0.1947(7) 0.05199(19) 0.0395(12) Uani 1.00 1 d .
C(30) C 0.0041(5) 0.3843(8) 0.0619(2) 0.0431(13) Uani 1.00 1 d .
C(31) C 0.0663(4) 0.4245(7) 0.11316(18) 0.0373(12) Uani 1.00 1 d .
C(32) C 0.1494(4) 0.1588(7) 0.04860(17) 0.0346(11) Uani 1.00 1 d .
C(33) C 0.2240(4) 0.2337(7) 0.09339(17) 0.0330(11) Uani 1.00 1 d .
C(34) C 0.3257(4) 0.1197(6) 0.11624(19) 0.0368(12) Uani 1.00 1 d .
C(35) C 0.4344(4) 0.1488(7) 0.08835(18) 0.0358(12) Uani 1.00 1 d .
C(36) C 0.4739(4) 0.0235(8) 0.05933(18) 0.0389(12) Uani 1.00 1 d .
C(37) C 0.5693(5) 0.0538(8) 0.0323(2) 0.0461(14) Uani 1.00 1 d .
C(38) C 0.4962(4) 0.3068(7) 0.09201(18) 0.0363(12) Uani 1.00 1 d .
C(39) C 0.5926(4) 0.3264(8) 0.0624(2) 0.0410(13) Uani 1.00 1 d .
C(40) C 0.6505(5) 0.4850(8) 0.0629(2) 0.0475(14) Uani 1.00 1 d .
C(41) C 0.6182(5) 0.6148(9) 0.0911(2) 0.0543(16) Uani 1.00 1 d .
C(42) C 0.5288(5) 0.5924(8) 0.1223(2) 0.0479(14) Uani 1.00 1 d .
C(43) C 0.4689(4) 0.4428(7) 0.1225(2) 0.0429(13) Uani 1.00 1 d .
C(44) C 0.5666(5) 0.0148(10) 0.2505(2) 0.0612(18) Uani 1.00 1 d .
C(45) C 0.6081(6) -0.0008(10) 0.2010(2) 0.067(2) Uani 1.00 1 d .
C(46) C 0.7959(5) -0.0675(10) 0.2399(2) 0.067(2) Uani 1.00 1 d .
C(47) C 0.7458(6) -0.0541(10) 0.2889(2) 0.0666(19) Uani 1.00 1 d .
C(48) C 0.7383(5) 0.4810(9) 0.2470(2) 0.0488(15) Uani 1.00 1 d .
C(49) C 0.8018(5) 0.4659(9) 0.2008(2) 0.0514(15) Uani 1.00 1 d .
C(50) C 0.9752(5) 0.3976(9) 0.2511(2) 0.0552(16) Uani 1.00 1 d .
C(51) C 0.9111(5) 0.4070(8) 0.2964(2) 0.0502(15) Uani 1.00 1 d .
H(1) H 0.1865 0.3112 0.1610 0.042 Uiso 1.00 1 c R
H(2) H 1.0008 0.5188 0.6367 0.044 Uiso 1.00 1 c R
H(3) H 0.9294 0.6236 0.5926 0.044 Uiso 1.00 1 c R
H(4) H 0.7510 0.5679 0.6261 0.046 Uiso 1.00 1 c R
H(5) H 0.8420 0.6619 0.6664 0.046 Uiso 1.00 1 c R
H(6) H 0.8916 0.4034 0.7075 0.048 Uiso 1.00 1 c R
H(7) H 0.7261 0.2387 0.6354 0.047 Uiso 1.00 1 c R
H(8) H 0.8077 0.1464 0.6792 0.047 Uiso 1.00 1 c R
H(9) H 0.9773 0.2012 0.6406 0.045 Uiso 1.00 1 c R
H(10) H 0.9478 0.0129 0.5746 0.049 Uiso 1.00 1 c R
H(11) H 0.8647 -0.0486 0.6151 0.049 Uiso 1.00 1 c R
H(12) H 0.6987 0.0606 0.5690 0.043 Uiso 1.00 1 c R
H(13) H 0.7661 -0.0567 0.5329 0.043 Uiso 1.00 1 c R
H(14) H 0.8468 0.1803 0.4972 0.038 Uiso 1.00 1 c R
H(15) H 0.7308 0.3822 0.5652 0.038 Uiso 1.00 1 c R
H(16) H 0.7955 0.6280 0.5300 0.048 Uiso 1.00 1 c R
H(17) H 0.8668 0.5227 0.4926 0.048 Uiso 1.00 1 c R
H(18) H 0.6959 0.6226 0.4486 0.044 Uiso 1.00 1 c R
H(19) H 0.6167 0.5453 0.4884 0.044 Uiso 1.00 1 c R
H(20) H 0.6016 0.2403 0.4992 0.037 Uiso 1.00 1 c R
H(21) H 0.5891 -0.0231 0.4661 0.042 Uiso 1.00 1 c R
H(22) H 0.6983 0.0075 0.4340 0.042 Uiso 1.00 1 c R
H(23) H 0.5664 0.0990 0.3716 0.047 Uiso 1.00 1 c R
H(24) H 0.4623 0.1002 0.4072 0.047 Uiso 1.00 1 c R
H(25) H 0.4898 0.3717 0.4283 0.039 Uiso 1.00 1 c R
H(26) H 1.0140 0.4035 0.5259 0.058 Uiso 1.00 1 c R
H(27) H 1.0385 0.2239 0.5526 0.058 Uiso 1.00 1 c R
H(28) H 1.0903 0.3934 0.5791 0.058 Uiso 1.00 1 c R
H(29) H 0.7552 0.3917 0.3763 0.048 Uiso 1.00 1 c R
H(30) H 0.7915 0.2180 0.4045 0.048 Uiso 1.00 1 c R
H(31) H 0.8469 0.3936 0.4255 0.048 Uiso 1.00 1 c R
H(32) H 0.5991 0.3884 0.3383 0.045 Uiso 1.00 1 c R
H(33) H 0.4624 0.6641 0.3667 0.053 Uiso 1.00 1 c R
H(34) H 0.5713 0.6676 0.3341 0.053 Uiso 1.00 1 c R
H(35) H 0.5944 0.6476 0.3932 0.053 Uiso 1.00 1 c R
H(36) H 0.3522 0.4029 0.3476 0.045 Uiso 1.00 1 c R
H(37) H 0.4173 0.2456 0.3252 0.045 Uiso 1.00 1 c R
H(38) H 0.3755 0.5704 0.2801 0.045 Uiso 1.00 1 c R
H(39) H 0.4726 0.4479 0.2614 0.045 Uiso 1.00 1 c R
H(40) H -0.1622 -0.1426 0.1265 0.090 Uiso 1.00 1 c R
H(41) H -0.1107 -0.3074 0.0985 0.090 Uiso 1.00 1 c R
H(42) H 0.0171 -0.1486 0.0675 0.069 Uiso 1.00 1 c R
H(43) H -0.0995 0.1404 0.1032 0.052 Uiso 1.00 1 c R
H(44) H 0.0228 0.1543 0.1710 0.044 Uiso 1.00 1 c R
H(45) H 0.1163 0.0289 0.1499 0.044 Uiso 1.00 1 c R
H(46) H -0.0292 0.1612 0.0204 0.047 Uiso 1.00 1 c R
H(47) H 0.0387 0.4520 0.0364 0.052 Uiso 1.00 1 c R
H(48) H -0.0807 0.4129 0.0606 0.052 Uiso 1.00 1 c R
H(49) H 0.1155 0.5273 0.1114 0.045 Uiso 1.00 1 c R
H(50) H 0.0072 0.4474 0.1365 0.045 Uiso 1.00 1 c R
H(51) H 0.1625 0.0348 0.0474 0.042 Uiso 1.00 1 c R
H(52) H 0.1733 0.2089 0.0177 0.042 Uiso 1.00 1 c R
H(53) H 0.2596 0.3414 0.0824 0.040 Uiso 1.00 1 c R
H(54) H 0.3463 0.1541 0.1517 0.044 Uiso 1.00 1 c R
H(55) H 0.4364 -0.0842 0.0576 0.047 Uiso 1.00 1 c R
H(56) H 0.5941 -0.0355 0.0123 0.055 Uiso 1.00 1 c R
H(57) H 0.7132 0.5007 0.0430 0.057 Uiso 1.00 1 c R
H(58) H 0.6562 0.7216 0.0899 0.065 Uiso 1.00 1 c R
H(59) H 0.5098 0.6822 0.1434 0.057 Uiso 1.00 1 c R
H(60) H 0.4079 0.4302 0.1434 0.051 Uiso 1.00 1 c R
H(61) H 0.5017 0.0985 0.2490 0.073 Uiso 1.00 1 c R
H(62) H 0.5352 -0.0958 0.2603 0.073 Uiso 1.00 1 c R
H(63) H 0.5421 -0.0398 0.1768 0.081 Uiso 1.00 1 c R
H(64) H 0.6335 0.1118 0.1901 0.081 Uiso 1.00 1 c R
H(65) H 0.8299 0.0428 0.2315 0.080 Uiso 1.00 1 c R
H(66) H 0.8596 -0.1534 0.2423 0.080 Uiso 1.00 1 c R
H(67) H 0.7135 -0.1654 0.2975 0.080 Uiso 1.00 1 c R
H(68) H 0.8093 -0.0231 0.3152 0.080 Uiso 1.00 1 c R
H(69) H 0.6746 0.5664 0.2414 0.059 Uiso 1.00 1 c R
H(70) H 0.7018 0.3708 0.2539 0.059 Uiso 1.00 1 c R
H(71) H 0.7458 0.4266 0.1725 0.062 Uiso 1.00 1 c R
H(72) H 0.8321 0.5784 0.1921 0.062 Uiso 1.00 1 c R
H(73) H 1.0102 0.5094 0.2450 0.066 Uiso 1.00 1 c R
H(74) H 1.0400 0.3139 0.2566 0.066 Uiso 1.00 1 c R
H(75) H 0.8775 0.2947 0.3031 0.060 Uiso 1.00 1 c R
H(76) H 0.9666 0.4395 0.3256 0.060 Uiso 1.00 1 c R
H(77) H 0.261(5) 0.732(9) 0.070(2) 0.05(2) Uiso 1.00 1 c .
H(78) H 0.268(5) 0.726(9) 0.019(2) 0.064(19) Uiso 1.00 1 c .
H(79) H 0.717(4) 0.512(9) 0.718(2) 0.035(18) Uiso 1.00 1 c .
H(80) H 0.3405 -0.1075 0.0995 0.062 Uiso 1.00 1 c R

loop_
_atom_site_aniso_label
_atom_site_aniso_U_11
_atom_site_aniso_U_22
_atom_site_aniso_U_33
_atom_site_aniso_U_12
_atom_site_aniso_U_13
_atom_site_aniso_U_23
O(1) 0.072(3) 0.034(2) 0.045(2) -0.004(2) 0.022(2) -0.0079(19)
O(2) 0.056(2) 0.038(2) 0.0349(17) 0.0022(19) 0.0075(17) 0.0044(16)
O(3) 0.068(2) 0.039(2) 0.047(2) -0.014(2) -0.004(2) 0.0128(19)
O(4) 0.058(2) 0.027(2) 0.0414(18) 0.0029(18) 0.0145(17) -0.0038(16)
O(5) 0.047(2) 0.060(2) 0.043(2) 0.008(2) 0.0148(17) -0.0016(19)
O(6) 0.067(2) 0.044(2) 0.048(2) 0.000(2) 0.017(2) -0.005(2)
O(7) 0.084(3) 0.041(2) 0.064(2) 0.005(2) 0.024(2) -0.010(2)
O(8) 0.077(3) 0.061(3) 0.055(2) 0.001(2) 0.014(2) -0.012(2)
O(9) 0.052(2) 0.047(2) 0.044(2) -0.011(2) 0.0181(19) -0.0033(19)
O(10) 0.171(5) 0.033(2) 0.041(2) 0.003(3) 0.016(2) -0.0067(19)
N(1) 0.042(2) 0.047(3) 0.041(2) 0.008(2) 0.014(2) 0.004(2)
N(2) 0.039(2) 0.034(2) 0.032(2) 0.0025(19) 0.0111(18) 0.0012(18)
C(1) 0.044(2) 0.028(3) 0.038(2) -0.007(2) 0.005(2) -0.002(2)
C(2) 0.047(3) 0.030(3) 0.039(2) 0.001(2) 0.008(2) -0.000(2)
C(3) 0.047(3) 0.034(3) 0.038(2) -0.004(2) 0.007(2) -0.002(2)
C(4) 0.052(3) 0.023(3) 0.044(2) -0.002(2) 0.007(2) 0.000(2)
C(5) 0.042(2) 0.029(3) 0.041(2) -0.001(2) 0.006(2) -0.007(2)
C(6) 0.048(3) 0.029(3) 0.046(2) 0.006(2) 0.007(2) -0.002(2)
C(7) 0.051(3) 0.020(2) 0.038(2) -0.002(2) 0.012(2) 0.001(2)
C(8) 0.048(3) 0.016(2) 0.034(2) -0.001(2) 0.015(2) -0.001(2)
C(9) 0.041(2) 0.024(2) 0.032(2) -0.003(2) 0.009(2) -0.003(2)
C(10) 0.041(2) 0.026(2) 0.037(2) -0.001(2) 0.009(2) -0.003(2)
C(11) 0.057(3) 0.025(3) 0.041(2) -0.003(2) 0.015(2) 0.003(2)
C(12) 0.052(3) 0.025(2) 0.034(2) 0.000(2) 0.007(2) 0.001(2)
C(13) 0.045(2) 0.023(2) 0.034(2) -0.003(2) 0.007(2) -0.001(2)
C(14) 0.037(2) 0.022(2) 0.036(2) -0.005(2) 0.013(2) 0.001(2)
C(15) 0.044(2) 0.024(2) 0.039(2) -0.003(2) 0.012(2) -0.003(2)
C(16) 0.046(3) 0.033(3) 0.040(2) -0.007(2) 0.012(2) -0.002(2)
C(17) 0.042(2) 0.025(2) 0.033(2) -0.002(2) 0.011(2) 0.002(2)
C(18) 0.043(3) 0.047(3) 0.057(3) -0.000(2) 0.014(2) -0.013(2)
C(19) 0.048(3) 0.038(3) 0.037(2) 0.005(2) 0.013(2) -0.003(2)
C(20) 0.051(3) 0.031(3) 0.030(2) -0.001(2) 0.010(2) 0.001(2)
C(21) 0.050(3) 0.032(3) 0.051(3) -0.004(2) 0.003(2) 0.009(2)
C(22) 0.046(3) 0.036(3) 0.033(2) 0.001(2) 0.010(2) -0.001(2)
C(23) 0.043(2) 0.035(3) 0.035(2) 0.000(2) 0.010(2) 0.003(2)
C(24) 0.039(2) 0.042(3) 0.030(2) 0.010(2) 0.013(2) 0.000(2)
C(25) 0.079(5) 0.039(4) 0.112(6) -0.004(3) 0.031(4) -0.008(4)
C(26) 0.067(4) 0.047(4) 0.065(3) -0.012(3) 0.035(3) -0.015(3)
C(27) 0.048(3) 0.033(3) 0.052(3) -0.010(2) 0.027(2) -0.012(2)
C(28) 0.047(3) 0.030(3) 0.038(2) -0.001(2) 0.022(2) 0.004(2)
C(29) 0.043(3) 0.039(3) 0.038(2) -0.003(2) 0.011(2) -0.005(2)
C(30) 0.044(3) 0.041(3) 0.045(2) 0.010(2) 0.006(2) 0.003(2)
C(31) 0.043(2) 0.028(3) 0.042(2) -0.002(2) 0.014(2) 0.007(2)
C(32) 0.039(2) 0.036(3) 0.030(2) -0.002(2) 0.011(2) 0.002(2)
C(33) 0.036(2) 0.035(3) 0.031(2) 0.002(2) 0.015(2) -0.001(2)
C(34) 0.054(3) 0.025(2) 0.033(2) -0.005(2) 0.010(2) -0.001(2)
C(35) 0.043(2) 0.034(3) 0.031(2) 0.005(2) 0.010(2) 0.005(2)
C(36) 0.044(3) 0.035(3) 0.039(2) 0.003(2) 0.010(2) 0.003(2)
C(37) 0.051(3) 0.046(3) 0.043(2) 0.004(3) 0.014(2) -0.005(2)
C(38) 0.045(3) 0.030(3) 0.034(2) 0.002(2) 0.006(2) 0.004(2)
C(39) 0.038(2) 0.046(3) 0.040(2) -0.000(2) 0.007(2) 0.007(2)
C(40) 0.046(3) 0.045(3) 0.053(3) 0.005(2) 0.013(2) 0.015(2)
C(41) 0.052(3) 0.042(4) 0.069(3) 0.003(3) 0.007(3) 0.010(3)
C(42) 0.047(3) 0.035(3) 0.062(3) 0.002(2) 0.009(2) 0.002(2)
C(43) 0.043(3) 0.040(3) 0.046(2) 0.002(2) 0.009(2) -0.002(2)
C(44) 0.061(4) 0.054(4) 0.071(4) 0.008(3) 0.017(3) -0.008(3)
C(45) 0.087(5) 0.050(4) 0.061(3) 0.015(3) -0.012(3) -0.011(3)
C(46) 0.046(3) 0.053(4) 0.105(5) 0.005(3) 0.018(3) -0.009(4)
C(47) 0.071(4) 0.052(4) 0.072(4) -0.006(3) -0.012(3) -0.005(3)
C(48) 0.043(3) 0.050(4) 0.055(3) -0.000(2) 0.013(2) -0.000(2)
C(49) 0.054(3) 0.054(4) 0.048(3) 0.005(3) 0.012(2) 0.007(2)
C(50) 0.048(3) 0.065(4) 0.053(3) -0.002(3) 0.007(2) -0.004(3)
C(51) 0.056(3) 0.045(3) 0.051(3) 0.006(2) 0.010(2) -0.003(2)

loop_
_atom_type_symbol
_atom_type_description
_atom_type_scat_dispersion_real
_atom_type_scat_dispersion_imag
_atom_type_scat_source
C C 0.018 0.009
;
International Tables for Crystallography
(1992, Vol. C, Tables 4.2.6.8 and 6.1.1.4)
;
H H 0.000 0.000
;
International Tables for Crystallography
(1992, Vol. C, Table 6.1.1.4)
;
O O 0.049 0.032
;
International Tables for Crystallography
(1992, Vol. C, Tables 4.2.6.8 and 6.1.1.4)
;
N N 0.031 0.018
;
International Tables for Crystallography
(1992, Vol. C, Tables 4.2.6.8 and 6.1.1.4)
;

loop_
_geom_angle_atom_site_label_1
_geom_angle_atom_site_label_2
_geom_angle_atom_site_label_3
_geom_angle
_geom_angle_publ_flag
C(49) O(5) C(50) 110.7(4) yes
C(48) O(6) C(51) 109.3(4) yes
C(45) O(7) C(46) 109.5(5) yes
C(44) O(8) C(47) 108.4(5) yes
C(37) N(1) C(39) 117.5(4) yes
C(28) N(2) C(31) 110.1(3) yes
C(28) N(2) C(33) 110.6(4) yes
C(31) N(2) C(33) 109.5(3) yes
C(2) C(1) C(10) 114.2(4) yes
C(1) C(2) C(3) 110.6(4) yes
O(1) C(3) C(2) 111.2(4) yes
O(1) C(3) C(4) 107.5(4) yes
C(2) C(3) C(4) 110.1(4) yes
C(3) C(4) C(5) 113.7(4) yes
C(4) C(5) C(6) 110.2(4) yes
C(4) C(5) C(10) 112.5(4) yes
C(6) C(5) C(10) 111.9(4) yes
C(5) C(6) C(7) 112.8(4) yes
C(6) C(7) C(8) 112.3(4) yes
C(7) C(8) C(9) 111.0(3) yes
C(7) C(8) C(14) 112.1(4) yes
C(9) C(8) C(14) 110.0(4) yes
C(8) C(9) C(10) 112.9(4) yes
C(8) C(9) C(11) 111.7(3) yes
C(10) C(9) C(11) 113.7(4) yes
C(1) C(10) C(5) 107.7(4) yes
C(1) C(10) C(9) 112.6(4) yes
C(1) C(10) C(18) 106.9(4) yes
C(5) C(10) C(9) 108.7(4) yes
C(5) C(10) C(18) 109.3(4) yes
C(9) C(10) C(18) 111.6(4) yes
C(9) C(11) C(12) 114.2(4) yes
C(11) C(12) C(13) 112.8(4) yes
C(12) C(13) C(14) 106.3(3) yes
C(12) C(13) C(17) 117.5(4) yes
C(12) C(13) C(19) 110.3(4) yes
C(14) C(13) C(17) 100.4(4) yes
C(14) C(13) C(19) 112.0(4) yes
C(17) C(13) C(19) 109.9(3) yes
C(8) C(14) C(13) 114.0(4) yes
C(8) C(14) C(15) 119.3(4) yes
C(13) C(14) C(15) 103.3(3) yes
C(14) C(15) C(16) 104.4(4) yes
C(15) C(16) C(17) 107.2(4) yes
C(13) C(17) C(16) 103.3(4) yes
C(13) C(17) C(20) 118.0(4) yes
C(16) C(17) C(20) 113.6(4) yes
C(17) C(20) C(21) 112.2(4) yes
C(17) C(20) C(22) 111.5(4) yes
C(21) C(20) C(22) 111.0(4) yes
C(20) C(22) C(23) 114.1(4) yes
C(22) C(23) C(24) 118.1(4) yes
O(2) C(24) O(3) 119.1(4) yes
O(2) C(24) C(23) 118.4(5) yes
O(3) C(24) C(23) 122.5(4) yes
C(25) C(26) C(27) 125.8(6) yes
C(26) C(27) C(28) 110.4(4) yes
C(26) C(27) C(29) 114.9(4) yes
C(28) C(27) C(29) 108.3(4) yes
N(2) C(28) C(27) 109.1(4) yes
C(27) C(29) C(30) 108.3(4) yes
C(27) C(29) C(32) 108.9(4) yes
C(30) C(29) C(32) 108.6(4) yes
C(29) C(30) C(31) 108.3(4) yes
N(2) C(31) C(30) 110.0(4) yes
C(29) C(32) C(33) 110.1(4) yes
N(2) C(33) C(32) 107.6(3) yes
N(2) C(33) C(34) 111.1(3) yes
C(32) C(33) C(34) 115.0(4) yes
O(4) C(34) C(33) 111.9(4) yes
O(4) C(34) C(35) 110.9(4) yes
C(33) C(34) C(35) 109.1(4) yes
C(34) C(35) C(36) 120.5(4) yes
C(34) C(35) C(38) 120.9(4) yes
C(36) C(35) C(38) 118.5(5) yes
C(35) C(36) C(37) 120.1(5) yes
N(1) C(37) C(36) 124.0(5) yes
C(35) C(38) C(39) 117.2(4) yes
C(35) C(38) C(43) 124.4(5) yes
C(39) C(38) C(43) 118.4(5) yes
N(1) C(39) C(38) 122.6(5) yes
N(1) C(39) C(40) 119.0(5) yes
C(38) C(39) C(40) 118.4(5) yes
C(39) C(40) C(41) 121.3(5) yes
C(40) C(41) C(42) 120.3(6) yes
C(41) C(42) C(43) 120.6(5) yes
C(38) C(43) C(42) 120.9(5) yes
O(8) C(44) C(45) 111.4(5) yes
O(7) C(45) C(44) 111.7(5) yes
O(7) C(46) C(47) 109.4(5) yes
O(8) C(47) C(46) 110.6(5) yes
O(6) C(48) C(49) 110.6(4) yes
O(5) C(49) C(48) 110.4(4) yes
O(5) C(50) C(51) 110.6(5) yes
O(6) C(51) C(50) 109.5(5) yes
C(3) O(1) H(79) 106(4) no
C(34) O(4) H(80) 109.5 no
H(77) O(9) H(78) 93(5) no
C(28) N(2) H(1) 108.9 no
C(31) N(2) H(1) 108.9 no
C(33) N(2) H(1) 108.9 no
C(2) C(1) H(2) 108.7 no
C(2) C(1) H(3) 108.7 no
C(10) C(1) H(2) 108.7 no
C(10) C(1) H(3) 108.7 no
H(2) C(1) H(3) 107.6 no
C(1) C(2) H(4) 109.5 no
C(1) C(2) H(5) 109.5 no
C(3) C(2) H(4) 109.5 no
C(3) C(2) H(5) 109.5 no
H(4) C(2) H(5) 108.1 no
O(1) C(3) H(6) 109.3 no
C(2) C(3) H(6) 109.3 no
C(4) C(3) H(6) 109.3 no
C(3) C(4) H(7) 108.8 no
C(3) C(4) H(8) 108.8 no
C(5) C(4) H(7) 108.8 no
C(5) C(4) H(8) 108.8 no
H(7) C(4) H(8) 107.7 no
C(4) C(5) H(9) 107.3 no
C(6) C(5) H(9) 107.3 no
C(10) C(5) H(9) 107.3 no
C(5) C(6) H(10) 109.0 no
C(5) C(6) H(11) 109.0 no
C(7) C(6) H(10) 109.0 no
C(7) C(6) H(11) 109.0 no
H(10) C(6) H(11) 107.8 no
C(6) C(7) H(12) 109.2 no
C(6) C(7) H(13) 109.2 no
C(8) C(7) H(12) 109.2 no
C(8) C(7) H(13) 109.1 no
H(12) C(7) H(13) 107.9 no
C(7) C(8) H(14) 107.8 no
C(9) C(8) H(14) 107.8 no
C(14) C(8) H(14) 107.8 no
C(8) C(9) H(15) 106.0 no
C(10) C(9) H(15) 106.0 no
C(11) C(9) H(15) 106.0 no
C(9) C(11) H(16) 108.7 no
C(9) C(11) H(17) 108.7 no
C(12) C(11) H(16) 108.7 no
C(12) C(11) H(17) 108.7 no
H(16) C(11) H(17) 107.6 no
C(11) C(12) H(18) 109.0 no
C(11) C(12) H(19) 109.0 no
C(13) C(12) H(18) 109.0 no
C(13) C(12) H(19) 109.0 no
H(18) C(12) H(19) 107.8 no
C(8) C(14) H(20) 106.5 no
C(13) C(14) H(20) 106.5 no
C(15) C(14) H(20) 106.5 no
C(14) C(15) H(21) 110.9 no
C(14) C(15) H(22) 110.9 no
C(16) C(15) H(21) 110.9 no
C(16) C(15) H(22) 110.9 no
H(21) C(15) H(22) 108.9 no
C(15) C(16) H(23) 110.3 no
C(15) C(16) H(24) 110.3 no
C(17) C(16) H(23) 110.3 no
C(17) C(16) H(24) 110.3 no
H(23) C(16) H(24) 108.5 no
C(13) C(17) H(25) 107.1 no
C(16) C(17) H(25) 107.1 no
C(20) C(17) H(25) 107.1 no
C(10) C(18) H(26) 109.5 no
C(10) C(18) H(27) 109.5 no
C(10) C(18) H(28) 109.5 no
H(26) C(18) H(27) 109.5 no
H(26) C(18) H(28) 109.5 no
H(27) C(18) H(28) 109.5 no
C(13) C(19) H(29) 109.5 no
C(13) C(19) H(30) 109.5 no
C(13) C(19) H(31) 109.5 no
H(29) C(19) H(30) 109.5 no
H(29) C(19) H(31) 109.5 no
H(30) C(19) H(31) 109.5 no
C(17) C(20) H(32) 107.2 no
C(21) C(20) H(32) 107.2 no
C(22) C(20) H(32) 107.2 no
C(20) C(21) H(33) 109.5 no
C(20) C(21) H(34) 109.5 no
C(20) C(21) H(35) 109.5 no
H(33) C(21) H(34) 109.5 no
H(33) C(21) H(35) 109.5 no
H(34) C(21) H(35) 109.5 no
C(20) C(22) H(36) 108.7 no
C(20) C(22) H(37) 108.7 no
C(23) C(22) H(36) 108.7 no
C(23) C(22) H(37) 108.8 no
H(36) C(22) H(37) 107.6 no
C(22) C(23) H(38) 107.8 no
C(22) C(23) H(39) 107.8 no
C(24) C(23) H(38) 107.8 no
C(24) C(23) H(39) 107.8 no
H(38) C(23) H(39) 107.1 no
C(26) C(25) H(40) 120.0 no
C(26) C(25) H(41) 120.0 no
H(40) C(25) H(41) 120.0 no
C(25) C(26) H(42) 117.1 no
C(27) C(26) H(42) 117.1 no
C(26) C(27) H(43) 107.7 no
C(28) C(27) H(43) 107.7 no
C(29) C(27) H(43) 107.7 no
N(2) C(28) H(44) 109.9 no
N(2) C(28) H(45) 109.9 no
C(27) C(28) H(44) 109.9 no
C(27) C(28) H(45) 109.9 no
H(44) C(28) H(45) 108.3 no
C(27) C(29) H(46) 110.3 no
C(30) C(29) H(46) 110.3 no
C(32) C(29) H(46) 110.3 no
C(29) C(30) H(47) 110.0 no
C(29) C(30) H(48) 110.0 no
C(31) C(30) H(47) 110.0 no
C(31) C(30) H(48) 110.0 no
H(47) C(30) H(48) 108.4 no
N(2) C(31) H(49) 109.7 no
N(2) C(31) H(50) 109.7 no
C(30) C(31) H(49) 109.7 no
C(30) C(31) H(50) 109.7 no
H(49) C(31) H(50) 108.2 no
C(29) C(32) H(51) 109.6 no
C(29) C(32) H(52) 109.6 no
C(33) C(32) H(51) 109.6 no
C(33) C(32) H(52) 109.6 no
H(51) C(32) H(52) 108.2 no
N(2) C(33) H(53) 107.6 no
C(32) C(33) H(53) 107.6 no
C(34) C(33) H(53) 107.6 no
O(4) C(34) H(54) 108.3 no
C(33) C(34) H(54) 108.3 no
C(35) C(34) H(54) 108.3 no
C(35) C(36) H(55) 119.9 no
C(37) C(36) H(55) 120.0 no
N(1) C(37) H(56) 118.0 no
C(36) C(37) H(56) 118.0 no
C(39) C(40) H(57) 119.4 no
C(41) C(40) H(57) 119.4 no
C(40) C(41) H(58) 119.8 no
C(42) C(41) H(58) 119.8 no
C(41) C(42) H(59) 119.7 no
C(43) C(42) H(59) 119.7 no
C(38) C(43) H(60) 119.5 no
C(42) C(43) H(60) 119.5 no
O(8) C(44) H(61) 109.4 no
O(8) C(44) H(62) 109.4 no
C(45) C(44) H(61) 109.3 no
C(45) C(44) H(62) 109.3 no
H(61) C(44) H(62) 108.0 no
O(7) C(45) H(63) 109.3 no
O(7) C(45) H(64) 109.3 no
C(44) C(45) H(63) 109.3 no
C(44) C(45) H(64) 109.3 no
H(63) C(45) H(64) 107.9 no
O(7) C(46) H(65) 109.8 no
O(7) C(46) H(66) 109.8 no
C(47) C(46) H(65) 109.8 no
C(47) C(46) H(66) 109.8 no
H(65) C(46) H(66) 108.2 no
O(8) C(47) H(67) 109.5 no
O(8) C(47) H(68) 109.5 no
C(46) C(47) H(67) 109.5 no
C(46) C(47) H(68) 109.5 no
H(67) C(47) H(68) 108.1 no
O(6) C(48) H(69) 109.5 no
O(6) C(48) H(70) 109.5 no
C(49) C(48) H(69) 109.5 no
C(49) C(48) H(70) 109.5 no
H(69) C(48) H(70) 108.1 no
O(5) C(49) H(71) 109.6 no
O(5) C(49) H(72) 109.6 no
C(48) C(49) H(71) 109.6 no
C(48) C(49) H(72) 109.6 no
H(71) C(49) H(72) 108.1 no
O(5) C(50) H(73) 109.5 no
O(5) C(50) H(74) 109.5 no
C(51) C(50) H(73) 109.5 no
C(51) C(50) H(74) 109.5 no
H(73) C(50) H(74) 108.1 no
O(6) C(51) H(75) 109.8 no
O(6) C(51) H(76) 109.8 no
C(50) C(51) H(75) 109.8 no
C(50) C(51) H(76) 109.8 no
H(75) C(51) H(76) 108.2 no

loop_
_geom_bond_atom_site_label_1
_geom_bond_atom_site_label_2
_geom_bond_distance
_geom_bond_publ_flag
O(1) C(3) 1.420(7) yes
O(2) C(24) 1.276(6) yes
O(3) C(24) 1.258(7) yes
O(4) C(34) 1.403(6) yes
O(5) C(49) 1.422(7) yes
O(5) C(50) 1.419(6) yes
O(6) C(48) 1.425(6) yes
O(6) C(51) 1.434(7) yes
O(7) C(45) 1.411(9) yes
O(7) C(46) 1.456(8) yes
O(8) C(44) 1.405(7) yes
O(8) C(47) 1.376(9) yes
N(1) C(37) 1.331(8) yes
N(1) C(39) 1.366(7) yes
N(2) C(28) 1.508(7) yes
N(2) C(31) 1.485(7) yes
N(2) C(33) 1.514(6) yes
C(1) C(2) 1.514(7) yes
C(1) C(10) 1.527(7) yes
C(2) C(3) 1.532(7) yes
C(3) C(4) 1.523(7) yes
C(4) C(5) 1.542(8) yes
C(5) C(6) 1.553(8) yes
C(5) C(10) 1.557(7) yes
C(6) C(7) 1.512(7) yes
C(7) C(8) 1.532(7) yes
C(8) C(9) 1.552(7) yes
C(8) C(14) 1.516(6) yes
C(9) C(10) 1.548(6) yes
C(9) C(11) 1.546(7) yes
C(10) C(18) 1.538(7) yes
C(11) C(12) 1.510(7) yes
C(12) C(13) 1.544(7) yes
C(13) C(14) 1.565(7) yes
C(13) C(17) 1.558(6) yes
C(13) C(19) 1.543(7) yes
C(14) C(15) 1.520(7) yes
C(15) C(16) 1.551(7) yes
C(16) C(17) 1.550(7) yes
C(17) C(20) 1.534(7) yes
C(20) C(21) 1.543(8) yes
C(20) C(22) 1.525(7) yes
C(22) C(23) 1.543(6) yes
C(23) C(24) 1.475(6) yes
C(25) C(26) 1.252(10) yes
C(26) C(27) 1.527(9) yes
C(27) C(28) 1.522(7) yes
C(27) C(29) 1.548(8) yes
C(29) C(30) 1.533(8) yes
C(29) C(32) 1.527(7) yes
C(30) C(31) 1.519(7) yes
C(32) C(33) 1.521(6) yes
C(33) C(34) 1.543(7) yes
C(34) C(35) 1.536(7) yes
C(35) C(36) 1.369(8) yes
C(35) C(38) 1.431(7) yes
C(36) C(37) 1.396(8) yes
C(38) C(39) 1.437(7) yes
C(38) C(43) 1.408(8) yes
C(39) C(40) 1.414(8) yes
C(40) C(41) 1.352(9) yes
C(41) C(42) 1.403(9) yes
C(42) C(43) 1.364(8) yes
C(44) C(45) 1.473(9) yes
C(46) C(47) 1.501(11) yes
C(48) C(49) 1.518(8) yes
C(50) C(51) 1.497(8) yes
O(1) H(79) 0.72(7) no
O(4) H(80) 0.840 no
O(9) H(77) 0.89(6) no
O(9) H(78) 1.01(6) no
N(2) H(1) 0.930 no
C(1) H(2) 0.990 no
C(1) H(3) 0.990 no
C(2) H(4) 0.990 no
C(2) H(5) 0.990 no
C(3) H(6) 1.000 no
C(4) H(7) 0.990 no
C(4) H(8) 0.990 no
C(5) H(9) 1.000 no
C(6) H(10) 0.990 no
C(6) H(11) 0.990 no
C(7) H(12) 0.990 no
C(7) H(13) 0.990 no
C(8) H(14) 1.000 no
C(9) H(15) 1.000 no
C(11) H(16) 0.990 no
C(11) H(17) 0.990 no
C(12) H(18) 0.990 no
C(12) H(19) 0.990 no
C(14) H(20) 1.000 no
C(15) H(21) 0.990 no
C(15) H(22) 0.990 no
C(16) H(23) 0.990 no
C(16) H(24) 0.990 no
C(17) H(25) 1.000 no
C(18) H(26) 0.980 no
C(18) H(27) 0.980 no
C(18) H(28) 0.980 no
C(19) H(29) 0.980 no
C(19) H(30) 0.980 no
C(19) H(31) 0.980 no
C(20) H(32) 1.000 no
C(21) H(33) 0.980 no
C(21) H(34) 0.980 no
C(21) H(35) 0.980 no
C(22) H(36) 0.990 no
C(22) H(37) 0.990 no
C(23) H(38) 0.990 no
C(23) H(39) 0.990 no
C(25) H(40) 0.950 no
C(25) H(41) 0.950 no
C(26) H(42) 0.950 no
C(27) H(43) 1.000 no
C(28) H(44) 0.990 no
C(28) H(45) 0.990 no
C(29) H(46) 1.000 no
C(30) H(47) 0.990 no
C(30) H(48) 0.990 no
C(31) H(49) 0.990 no
C(31) H(50) 0.990 no
C(32) H(51) 0.990 no
C(32) H(52) 0.990 no
C(33) H(53) 1.000 no
C(34) H(54) 1.000 no
C(36) H(55) 0.950 no
C(37) H(56) 0.950 no
C(40) H(57) 0.950 no
C(41) H(58) 0.950 no
C(42) H(59) 0.950 no
C(43) H(60) 0.950 no
C(44) H(61) 0.990 no
C(44) H(62) 0.990 no
C(45) H(63) 0.990 no
C(45) H(64) 0.990 no
C(46) H(65) 0.990 no
C(46) H(66) 0.990 no
C(47) H(67) 0.990 no
C(47) H(68) 0.990 no
C(48) H(69) 0.990 no
C(48) H(70) 0.990 no
C(49) H(71) 0.990 no
C(49) H(72) 0.990 no
C(50) H(73) 0.990 no
C(50) H(74) 0.990 no
C(51) H(75) 0.990 no
C(51) H(76) 0.990 no

loop_
_geom_contact_atom_site_label_1
_geom_contact_atom_site_label_2
_geom_contact_distance
_geom_contact_site_symmetry_2
O(1) O(3) 2.646(6) 2_656
O(1) O(10) 2.728(6) .
O(2) O(10) 2.681(6) 2_656
O(2) N(2) 2.657(5) .
O(2) C(31) 3.137(5) .
O(2) C(33) 3.425(5) .
O(2) C(43) 3.333(6) .
O(3) O(1) 2.646(6) 2_646
O(3) N(2) 3.262(5) .
O(3) C(2) 3.507(6) 2_646
O(3) C(3) 3.388(7) 2_646
O(3) C(28) 3.493(6) .
O(4) O(9) 2.921(5) 1_545
O(4) O(10) 2.567(5) 2_646
O(5) C(28) 3.279(6) 1_655
O(5) C(31) 3.447(6) 1_655
O(6) C(46) 3.438(9) 1_565
O(6) C(47) 3.383(9) 1_565
O(7) C(25) 3.587(9) 1_655
O(7) C(42) 3.588(7) 1_545
O(7) C(48) 3.418(8) 1_545
O(7) C(49) 3.486(8) 1_545
O(8) C(48) 3.591(8) .
O(9) O(4) 2.921(5) 1_565
O(9) N(1) 2.884(6) 2_655
O(9) C(29) 3.565(6) 2_555
O(9) C(30) 3.439(7) .
O(9) C(31) 3.336(7) .
O(9) C(37) 3.499(7) 2_655
O(10) O(1) 2.728(6) .
O(10) O(2) 2.681(6) 2_646
O(10) O(4) 2.567(5) 2_656
O(10) C(23) 3.476(7) 2_646
O(10) C(24) 3.491(7) 2_646
O(10) C(34) 3.434(7) 2_656
O(10) C(44) 3.530(8) 2_656
N(1) O(9) 2.884(6) 2_645
N(2) O(2) 2.657(5) .
N(2) O(3) 3.262(5) .
N(2) C(24) 3.381(6) .
C(2) O(3) 3.507(6) 2_656
C(3) O(3) 3.388(7) 2_656
C(19) C(51) 3.596(8) .
C(23) O(10) 3.476(7) 2_656
C(24) O(10) 3.491(7) 2_656
C(24) N(2) 3.381(6) .
C(25) O(7) 3.587(9) 1_455
C(25) C(41) 3.462(9) 1_445
C(28) O(3) 3.493(6) .
C(28) O(5) 3.279(6) 1_455
C(29) O(9) 3.565(6) 2_545
C(30) O(9) 3.439(7) .
C(31) O(2) 3.137(5) .
C(31) O(5) 3.447(6) 1_455
C(31) O(9) 3.336(7) .
C(33) O(2) 3.425(5) .
C(34) O(10) 3.434(7) 2_646
C(36) C(40) 3.464(7) 2_645
C(37) O(9) 3.499(7) 2_645
C(37) C(39) 3.486(7) 2_645
C(37) C(40) 3.433(7) 2_645
C(39) C(37) 3.486(7) 2_655
C(40) C(36) 3.464(7) 2_655
C(40) C(37) 3.433(7) 2_655
C(41) C(25) 3.462(9) 1_665
C(42) O(7) 3.588(7) 1_565
C(43) O(2) 3.333(6) .
C(44) O(10) 3.530(8) 2_646
C(46) O(6) 3.438(9) 1_545
C(47) O(6) 3.383(9) 1_545
C(48) O(7) 3.418(8) 1_565
C(48) O(8) 3.591(8) .
C(49) O(7) 3.486(8) 1_565
C(51) C(19) 3.596(8) .
O(1) H(33) 3.451 2_646
O(1) H(37) 3.064 2_656
O(1) H(38) 3.020 2_646
O(1) H(61) 3.162 2_656
O(1) H(62) 3.090 2_656
O(2) H(1) 1.790 .
O(2) H(49) 2.885 .
O(2) H(50) 3.273 .
O(2) H(53) 3.362 .
O(2) H(54) 2.963 .
O(2) H(60) 2.399 .
O(2) H(73) 3.278 1_455
O(2) H(74) 3.311 1_455
O(3) H(1) 2.448 .
O(3) H(5) 2.902 2_646
O(3) H(6) 3.467 2_646
O(3) H(44) 3.313 .
O(3) H(45) 3.309 .
O(3) H(54) 2.785 .
O(3) H(61) 2.800 .
O(3) H(74) 2.784 1_455
O(3) H(79) 1.95(6) 2_646
O(4) H(59) 3.260 1_545
O(4) H(63) 3.125 .
O(4) H(77) 2.11(6) 1_545
O(4) H(78) 3.12(6) 1_545
O(5) H(43) 3.304 1_655
O(5) H(44) 2.408 1_655
O(5) H(50) 2.559 1_655
O(5) H(64) 3.532 .
O(5) H(65) 2.629 .
O(6) H(9) 3.151 2_756
O(6) H(29) 2.771 .
O(6) H(32) 3.166 .
O(6) H(34) 3.372 .
O(6) H(66) 2.858 1_565
O(6) H(67) 2.706 1_565
O(7) H(40) 2.682 1_655
O(7) H(58) 3.265 1_545
O(7) H(59) 3.013 1_545
O(7) H(69) 2.762 1_545
O(7) H(72) 2.851 1_545
O(8) H(23) 2.644 .
O(8) H(30) 3.589 .
O(8) H(32) 3.014 .
O(8) H(34) 3.578 1_545
O(8) H(37) 3.357 .
O(8) H(70) 2.626 .
O(8) H(75) 3.078 .
O(9) H(42) 2.805 1_565
O(9) H(46) 2.644 2_555
O(9) H(47) 2.711 .
O(9) H(49) 2.548 .
O(9) H(51) 2.894 1_565
O(9) H(53) 2.858 .
O(9) H(55) 3.099 1_565
O(9) H(56) 3.238 2_655
O(9) H(80) 2.553 1_565
O(10) H(38) 2.830 2_646
O(10) H(39) 3.580 2_646
O(10) H(45) 3.111 2_656
O(10) H(54) 3.170 2_656
O(10) H(59) 2.959 2_646
O(10) H(60) 3.452 2_646
O(10) H(61) 3.410 2_656
O(10) H(62) 2.998 2_656
O(10) H(63) 3.042 2_656
O(10) H(77) 3.51(6) 2_646
O(10) H(79) 2.90(6) .
O(10) H(80) 2.856 2_656
N(1) H(43) 3.498 1_655
N(1) H(55) 3.003 2_655
N(1) H(56) 3.399 2_655
N(1) H(77) 3.19(6) 2_645
N(1) H(78) 1.95(6) 2_645
C(1) H(11) 3.432 1_565
C(1) H(68) 3.410 2_756
C(2) H(11) 3.285 1_565
C(2) H(24) 3.480 2_656
C(2) H(36) 3.429 2_656
C(2) H(37) 3.318 2_656
C(2) H(74) 3.514 2_756
C(4) H(33) 3.098 2_646
C(4) H(36) 3.208 2_646
C(4) H(38) 3.147 2_646
C(4) H(76) 3.527 2_746
C(5) H(76) 2.940 2_746
C(6) H(3) 3.357 1_545
C(6) H(31) 3.434 2_746
C(6) H(36) 3.430 2_646
C(6) H(76) 2.835 2_746
C(7) H(16) 3.402 1_545
C(7) H(25) 3.387 2_646
C(7) H(26) 3.596 2_746
C(7) H(36) 3.396 2_646
C(11) H(13) 3.397 1_565
C(11) H(27) 3.113 2_756
C(15) H(18) 3.546 1_545
C(15) H(19) 3.471 2_646
C(15) H(28) 3.600 2_746
C(15) H(35) 3.583 1_545
C(16) H(4) 3.420 2_646
C(17) H(12) 3.502 2_656
C(18) H(14) 3.452 2_756
C(18) H(17) 3.201 2_746
C(18) H(22) 3.408 2_756
C(19) H(10) 3.419 2_756
C(19) H(75) 3.219 .
C(19) H(76) 3.390 .
C(20) H(70) 3.596 .
C(21) H(7) 3.195 2_656
C(21) H(12) 3.483 2_656
C(21) H(62) 3.581 1_565
C(21) H(67) 3.274 1_565
C(22) H(4) 3.384 2_646
C(22) H(5) 3.410 2_646
C(22) H(7) 3.527 2_656
C(22) H(8) 3.360 2_656
C(22) H(12) 3.539 2_656
C(22) H(61) 3.254 .
C(22) H(79) 3.39(6) 2_646
C(23) H(8) 3.150 2_656
C(23) H(61) 3.137 .
C(23) H(69) 3.524 .
C(24) H(1) 2.453 .
C(24) H(8) 3.429 2_656
C(24) H(54) 3.018 .
C(24) H(60) 3.004 .
C(24) H(61) 3.095 .
C(24) H(73) 3.562 1_455
C(24) H(74) 3.153 1_455
C(24) H(79) 3.09(6) 2_646
C(25) H(48) 3.393 1_545
C(25) H(49) 3.385 1_545
C(25) H(50) 3.223 1_545
C(25) H(52) 3.433 2_545
C(25) H(57) 3.497 1_445
C(25) H(58) 2.761 1_445
C(25) H(72) 3.100 1_445
C(26) H(47) 3.380 2_545
C(26) H(49) 3.453 1_545
C(26) H(52) 3.469 2_545
C(28) H(74) 3.463 1_455
C(29) H(42) 3.441 2_555
C(29) H(47) 3.076 2_545
C(30) H(41) 2.981 1_565
C(30) H(42) 3.491 2_555
C(30) H(46) 3.154 2_555
C(30) H(51) 3.541 2_555
C(30) H(57) 3.426 1_455
C(31) H(41) 2.920 1_565
C(31) H(77) 3.57(6) .
C(32) H(47) 3.386 2_545
C(32) H(48) 3.549 2_545
C(32) H(57) 3.315 2_645
C(34) H(63) 3.077 .
C(34) H(77) 3.36(7) 1_545
C(35) H(63) 2.966 .
C(35) H(64) 3.382 .
C(36) H(57) 3.309 2_645
C(36) H(58) 3.210 1_545
C(36) H(59) 3.518 1_545
C(36) H(63) 3.225 .
C(36) H(77) 3.38(6) 1_545
C(36) H(78) 3.41(6) 1_545
C(37) H(58) 3.152 1_545
C(37) H(78) 2.79(6) 2_645
C(38) H(56) 3.150 2_655
C(38) H(63) 3.570 .
C(38) H(64) 3.308 .
C(38) H(71) 3.518 .
C(39) H(55) 3.303 2_655
C(39) H(56) 2.977 2_655
C(39) H(71) 3.376 .
C(39) H(78) 2.96(6) 2_645
C(40) H(41) 3.233 1_665
C(40) H(48) 3.125 1_655
C(40) H(52) 3.587 2_655
C(40) H(55) 3.345 2_655
C(40) H(56) 3.270 2_655
C(40) H(71) 3.078 .
C(40) H(78) 3.23(7) 2_645
C(41) H(40) 3.214 1_665
C(41) H(41) 3.137 1_665
C(41) H(55) 3.217 1_565
C(41) H(56) 3.479 1_565
C(41) H(71) 2.909 .
C(41) H(72) 3.469 .
C(42) H(55) 3.205 1_565
C(42) H(63) 3.250 1_565
C(42) H(69) 3.465 .
C(42) H(71) 2.991 .
C(42) H(77) 3.40(6) .
C(42) H(80) 3.210 1_565
C(43) H(64) 3.596 .
C(43) H(71) 3.300 .
C(43) H(77) 3.48(6) .
C(44) H(23) 3.342 .
C(44) H(34) 3.547 1_545
C(44) H(37) 3.324 .
C(44) H(70) 3.201 .
C(44) H(79) 3.44(5) 2_646
C(45) H(54) 3.363 .
C(45) H(59) 3.090 1_545
C(45) H(70) 3.384 .
C(46) H(40) 3.211 1_655
C(46) H(69) 3.204 1_545
C(46) H(72) 3.124 1_545
C(46) H(75) 3.406 .
C(47) H(2) 3.385 2_746
C(47) H(23) 3.415 .
C(47) H(34) 3.288 1_545
C(47) H(69) 3.323 1_545
C(47) H(70) 3.504 .
C(47) H(75) 3.138 .
C(48) H(29) 3.550 .
C(48) H(32) 3.163 .
C(48) H(34) 3.509 .
C(48) H(39) 3.108 .
C(48) H(64) 3.447 .
C(48) H(66) 3.207 1_565
C(48) H(67) 3.132 1_565
C(49) H(41) 3.528 1_665
C(49) H(50) 3.069 1_655
C(49) H(64) 3.383 .
C(49) H(65) 3.446 .
C(49) H(66) 3.249 1_565
C(50) H(5) 3.430 2_746
C(50) H(8) 3.538 2_756
C(50) H(44) 2.987 1_655
C(50) H(50) 3.184 1_655
C(50) H(65) 3.266 .
C(51) H(5) 3.473 2_746
C(51) H(9) 3.071 2_756
C(51) H(11) 3.324 2_756
C(51) H(29) 2.946 .
C(51) H(65) 3.441 .
H(1) O(2) 1.790 .
H(1) O(3) 2.448 .
H(1) C(24) 2.453 .
H(1) H(73) 3.557 1_455
H(1) H(74) 3.229 1_455
H(2) C(47) 3.385 2_756
H(2) H(30) 3.147 2_756
H(2) H(68) 2.423 2_756
H(2) H(75) 2.969 2_756
H(2) H(76) 3.480 2_756
H(3) C(6) 3.357 1_565
H(3) H(10) 3.120 1_565
H(3) H(11) 2.775 1_565
H(3) H(13) 3.432 1_565
H(3) H(30) 3.262 2_756
H(3) H(31) 3.399 2_756
H(3) H(76) 3.454 2_756
H(4) C(16) 3.420 2_656
H(4) C(22) 3.384 2_656
H(4) H(11) 3.318 1_565
H(4) H(24) 2.512 2_656
H(4) H(36) 3.010 2_656
H(4) H(37) 2.818 2_656
H(5) O(3) 2.902 2_656
H(5) C(22) 3.410 2_656
H(5) C(50) 3.430 2_756
H(5) C(51) 3.473 2_756
H(5) H(11) 2.699 1_565
H(5) H(36) 2.912 2_656
H(5) H(37) 3.064 2_656
H(5) H(74) 2.641 2_756
H(5) H(75) 3.381 2_756
H(5) H(76) 3.082 2_756
H(6) O(3) 3.467 2_656
H(6) H(65) 3.588 2_756
H(6) H(66) 3.042 2_756
H(6) H(68) 3.580 2_756
H(6) H(73) 3.500 2_746
H(6) H(74) 3.446 2_756
H(7) C(21) 3.195 2_646
H(7) C(22) 3.527 2_646
H(7) H(33) 2.224 2_646
H(7) H(36) 2.849 2_646
H(7) H(38) 2.984 2_646
H(8) C(22) 3.360 2_646
H(8) C(23) 3.150 2_646
H(8) C(24) 3.429 2_646
H(8) C(50) 3.538 2_746
H(8) H(33) 3.195 2_646
H(8) H(36) 2.693 2_646
H(8) H(38) 2.538 2_646
H(8) H(73) 2.958 2_746
H(8) H(74) 3.500 2_746
H(8) H(76) 3.062 2_746
H(9) O(6) 3.151 2_746
H(9) C(51) 3.071 2_746
H(9) H(68) 3.383 2_756
H(9) H(73) 3.432 2_746
H(9) H(76) 2.319 2_746
H(10) C(19) 3.419 2_746
H(10) H(3) 3.120 1_545
H(10) H(17) 2.936 2_746
H(10) H(26) 2.930 2_746
H(10) H(31) 2.523 2_746
H(10) H(76) 2.826 2_746
H(11) C(1) 3.432 1_545
H(11) C(2) 3.285 1_545
H(11) C(51) 3.324 2_746
H(11) H(3) 2.775 1_545
H(11) H(4) 3.318 1_545
H(11) H(5) 2.699 1_545
H(11) H(16) 3.469 1_545
H(11) H(36) 2.799 2_646
H(11) H(76) 2.367 2_746
H(12) C(17) 3.502 2_646
H(12) C(21) 3.483 2_646
H(12) C(22) 3.539 2_646
H(12) H(25) 2.624 2_646
H(12) H(33) 2.789 2_646
H(12) H(36) 2.697 2_646
H(13) C(11) 3.397 1_545
H(13) H(3) 3.432 1_545
H(13) H(16) 2.513 1_545
H(13) H(18) 3.442 1_545
H(13) H(25) 3.257 2_646
H(13) H(26) 3.130 2_746
H(14) C(18) 3.452 2_746
H(14) H(17) 3.477 2_746
H(14) H(26) 2.810 2_746
H(14) H(28) 3.197 2_746
H(15) H(24) 2.954 2_656
H(15) H(33) 3.478 2_646
H(16) C(7) 3.402 1_565
H(16) H(11) 3.469 1_565
H(16) H(13) 2.513 1_565
H(16) H(24) 3.562 2_656
H(16) H(26) 3.528 2_756
H(16) H(27) 3.173 2_756
H(17) C(18) 3.201 2_756
H(17) H(10) 2.936 2_756
H(17) H(14) 3.477 2_756
H(17) H(26) 3.357 2_756
H(17) H(27) 2.338 2_756
H(17) H(28) 3.572 2_756
H(18) C(15) 3.546 1_565
H(18) H(13) 3.442 1_565
H(18) H(21) 3.106 1_565
H(18) H(22) 3.062 1_565
H(18) H(27) 3.137 2_756
H(18) H(28) 3.387 2_756
H(19) C(15) 3.471 2_656
H(19) H(20) 2.977 2_656
H(19) H(21) 3.466 1_565
H(19) H(21) 2.821 2_656
H(19) H(24) 3.089 2_656
H(20) H(19) 2.977 2_646
H(20) H(21) 3.090 2_656
H(21) H(18) 3.106 1_545
H(21) H(19) 3.466 1_545
H(21) H(19) 2.821 2_646
H(21) H(20) 3.090 2_646
H(21) H(25) 3.197 2_646
H(21) H(35) 3.265 1_545
H(22) C(18) 3.408 2_746
H(22) H(18) 3.062 1_545
H(22) H(26) 3.441 2_746
H(22) H(28) 2.634 2_746
H(22) H(35) 3.224 1_545
H(22) H(68) 3.587 .
H(23) O(8) 2.644 .
H(23) C(44) 3.342 .
H(23) C(47) 3.415 .
H(23) H(34) 3.554 1_545
H(23) H(61) 3.317 .
H(23) H(62) 3.363 .
H(23) H(67) 3.451 .
H(23) H(68) 3.442 .
H(24) C(2) 3.480 2_646
H(24) H(4) 2.512 2_646
H(24) H(15) 2.954 2_646
H(24) H(16) 3.562 2_646
H(24) H(19) 3.089 2_646
H(25) C(7) 3.387 2_656
H(25) H(12) 2.624 2_656
H(25) H(13) 3.257 2_656
H(25) H(21) 3.197 2_656
H(26) C(7) 3.596 2_756
H(26) H(10) 2.930 2_756
H(26) H(13) 3.130 2_756
H(26) H(14) 2.810 2_756
H(26) H(16) 3.528 2_746
H(26) H(17) 3.357 2_746
H(26) H(22) 3.441 2_756
H(26) H(27) 3.312 2_756
H(27) C(11) 3.113 2_746
H(27) H(16) 3.173 2_746
H(27) H(17) 2.338 2_746
H(27) H(18) 3.137 2_746
H(27) H(26) 3.312 2_746
H(27) H(31) 2.946 2_746
H(28) C(15) 3.600 2_756
H(28) H(14) 3.197 2_756
H(28) H(17) 3.572 2_746
H(28) H(18) 3.387 2_746
H(28) H(22) 2.634 2_756
H(28) H(30) 2.905 2_756
H(28) H(68) 3.031 2_756
H(29) O(6) 2.771 .
H(29) C(48) 3.550 .
H(29) C(51) 2.946 .
H(29) H(70) 3.301 .
H(29) H(75) 2.655 .
H(29) H(76) 2.925 .
H(30) O(8) 3.589 .
H(30) H(2) 3.147 2_746
H(30) H(3) 3.262 2_746
H(30) H(28) 2.905 2_746
H(30) H(68) 3.097 .
H(30) H(75) 3.071 .
H(30) H(76) 3.539 .
H(31) C(6) 3.434 2_756
H(31) H(3) 3.399 2_746
H(31) H(10) 2.523 2_756
H(31) H(27) 2.946 2_756
H(31) H(75) 3.455 .
H(31) H(76) 3.178 .
H(32) O(6) 3.166 .
H(32) O(8) 3.014 .
H(32) C(48) 3.163 .
H(32) H(61) 3.422 .
H(32) H(69) 3.175 .
H(32) H(70) 2.680 .
H(32) H(75) 3.492 .
H(33) O(1) 3.451 2_656
H(33) C(4) 3.098 2_656
H(33) H(7) 2.224 2_656
H(33) H(8) 3.195 2_656
H(33) H(12) 2.789 2_656
H(33) H(15) 3.478 2_656
H(34) O(6) 3.372 .
H(34) O(8) 3.578 1_565
H(34) C(44) 3.547 1_565
H(34) C(47) 3.288 1_565
H(34) C(48) 3.509 .
H(34) H(23) 3.554 1_565
H(34) H(62) 2.730 1_565
H(34) H(67) 2.386 1_565
H(34) H(69) 2.992 .
H(35) C(15) 3.583 1_565
H(35) H(21) 3.265 1_565
H(35) H(22) 3.224 1_565
H(35) H(67) 3.390 1_565
H(36) C(2) 3.429 2_646
H(36) C(4) 3.208 2_656
H(36) C(6) 3.430 2_656
H(36) C(7) 3.396 2_656
H(36) H(4) 3.010 2_646
H(36) H(5) 2.912 2_646
H(36) H(7) 2.849 2_656
H(36) H(8) 2.693 2_656
H(36) H(11) 2.799 2_656
H(36) H(12) 2.697 2_656
H(36) H(79) 3.595 2_646
H(37) O(1) 3.064 2_646
H(37) O(8) 3.357 .
H(37) C(2) 3.318 2_646
H(37) C(44) 3.324 .
H(37) H(4) 2.818 2_646
H(37) H(5) 3.064 2_646
H(37) H(61) 2.638 .
H(37) H(62) 3.558 .
H(37) H(79) 2.587 2_646
H(38) O(1) 3.020 2_656
H(38) O(10) 2.830 2_656
H(38) C(4) 3.147 2_656
H(38) H(7) 2.984 2_656
H(38) H(8) 2.538 2_656
H(38) H(62) 3.280 1_565
H(39) O(10) 3.580 2_656
H(39) C(48) 3.108 .
H(39) H(60) 3.198 .
H(39) H(61) 2.800 .
H(39) H(69) 2.598 .
H(39) H(70) 2.714 .
H(40) O(7) 2.682 1_455
H(40) C(41) 3.214 1_445
H(40) C(46) 3.211 1_455
H(40) H(58) 2.444 1_445
H(40) H(65) 3.203 1_455
H(40) H(66) 3.115 1_455
H(40) H(72) 2.832 1_445
H(41) C(30) 2.981 1_545
H(41) C(31) 2.920 1_545
H(41) C(40) 3.233 1_445
H(41) C(41) 3.137 1_445
H(41) C(49) 3.528 1_445
H(41) H(47) 3.156 1_545
H(41) H(48) 2.472 1_545
H(41) H(49) 2.878 1_545
H(41) H(50) 2.510 1_545
H(41) H(52) 3.146 2_545
H(41) H(57) 2.814 1_445
H(41) H(58) 2.653 1_445
H(41) H(71) 3.436 1_445
H(41) H(72) 2.830 1_445
H(42) O(9) 2.805 1_545
H(42) C(29) 3.441 2_545
H(42) C(30) 3.491 2_545
H(42) H(46) 2.826 2_545
H(42) H(47) 3.278 1_545
H(42) H(47) 2.920 2_545
H(42) H(49) 2.986 1_545
H(42) H(52) 3.191 2_545
H(42) H(77) 2.935 1_545
H(42) H(78) 3.424 1_545
H(43) O(5) 3.304 1_455
H(43) N(1) 3.498 1_455
H(43) H(71) 3.529 1_455
H(44) O(3) 3.313 .
H(44) O(5) 2.408 1_455
H(44) C(50) 2.987 1_455
H(44) H(65) 3.013 1_455
H(44) H(73) 3.454 1_455
H(44) H(74) 2.622 1_455
H(45) O(3) 3.309 .
H(45) O(10) 3.111 2_646
H(46) O(9) 2.644 2_545
H(46) C(30) 3.154 2_545
H(46) H(42) 2.826 2_555
H(46) H(47) 2.247 2_545
H(46) H(48) 3.287 2_545
H(46) H(77) 3.442 2_545
H(46) H(78) 2.865 2_545
H(47) O(9) 2.711 .
H(47) C(26) 3.380 2_555
H(47) C(29) 3.076 2_555
H(47) C(32) 3.386 2_555
H(47) H(41) 3.156 1_565
H(47) H(42) 3.278 1_565
H(47) H(42) 2.920 2_555
H(47) H(46) 2.247 2_555
H(47) H(51) 3.113 2_555
H(47) H(52) 3.363 2_555
H(47) H(77) 3.409 .
H(47) H(78) 3.464 .
H(48) C(25) 3.393 1_565
H(48) C(32) 3.549 2_555
H(48) C(40) 3.125 1_455
H(48) H(41) 2.472 1_565
H(48) H(46) 3.287 2_555
H(48) H(51) 3.120 2_555
H(48) H(52) 3.249 2_555
H(48) H(57) 2.446 1_455
H(48) H(78) 3.227 2_545
H(49) O(2) 2.885 .
H(49) O(9) 2.548 .
H(49) C(25) 3.385 1_565
H(49) C(26) 3.453 1_565
H(49) H(41) 2.878 1_565
H(49) H(42) 2.986 1_565
H(49) H(77) 2.652 .
H(49) H(78) 3.557 .
H(50) O(2) 3.273 .
H(50) O(5) 2.559 1_455
H(50) C(25) 3.223 1_565
H(50) C(49) 3.069 1_455
H(50) C(50) 3.184 1_455
H(50) H(41) 2.510 1_565
H(50) H(71) 3.240 1_455
H(50) H(72) 2.823 1_455
H(50) H(73) 2.971 1_455
H(50) H(74) 3.394 1_455
H(51) O(9) 2.894 1_545
H(51) C(30) 3.541 2_545
H(51) H(47) 3.113 2_545
H(51) H(48) 3.120 2_545
H(51) H(57) 2.970 2_645
H(51) H(77) 2.685 1_545
H(51) H(78) 2.863 1_545
H(52) C(25) 3.433 2_555
H(52) C(26) 3.469 2_555
H(52) C(40) 3.587 2_645
H(52) H(41) 3.146 2_555
H(52) H(42) 3.191 2_555
H(52) H(47) 3.363 2_545
H(52) H(48) 3.249 2_545
H(52) H(56) 3.498 2_655
H(52) H(57) 2.744 2_645
H(53) O(2) 3.362 .
H(53) O(9) 2.858 .
H(53) H(56) 3.350 2_655
H(53) H(77) 3.097 .
H(53) H(78) 3.486 .
H(54) O(2) 2.963 .
H(54) O(3) 2.785 .
H(54) O(10) 3.170 2_646
H(54) C(24) 3.018 .
H(54) C(45) 3.363 .
H(54) H(61) 3.037 .
H(54) H(63) 2.730 .
H(54) H(64) 3.342 .
H(55) O(9) 3.099 1_545
H(55) N(1) 3.003 2_645
H(55) C(39) 3.303 2_645
H(55) C(40) 3.345 2_645
H(55) C(41) 3.217 1_545
H(55) C(42) 3.205 1_545
H(55) H(57) 3.121 2_645
H(55) H(58) 2.986 1_545
H(55) H(59) 3.009 1_545
H(55) H(63) 3.334 .
H(55) H(77) 2.521 1_545
H(55) H(78) 2.562 1_545
H(56) O(9) 3.238 2_645
H(56) N(1) 3.399 2_645
H(56) C(38) 3.150 2_645
H(56) C(39) 2.977 2_645
H(56) C(40) 3.270 2_645
H(56) C(41) 3.479 1_545
H(56) H(52) 3.498 2_645
H(56) H(53) 3.350 2_645
H(56) H(58) 2.872 1_545
H(56) H(77) 3.592 2_645
H(56) H(78) 2.778 2_645
H(57) C(25) 3.497 1_665
H(57) C(30) 3.426 1_655
H(57) C(32) 3.315 2_655
H(57) C(36) 3.309 2_655
H(57) H(41) 2.814 1_665
H(57) H(48) 2.446 1_655
H(57) H(51) 2.970 2_655
H(57) H(52) 2.744 2_655
H(57) H(55) 3.121 2_655
H(57) H(71) 3.531 .
H(57) H(78) 2.768 2_645
H(58) O(7) 3.265 1_565
H(58) C(25) 2.761 1_665
H(58) C(36) 3.210 1_565
H(58) C(37) 3.152 1_565
H(58) H(40) 2.444 1_665
H(58) H(41) 2.653 1_665
H(58) H(55) 2.986 1_565
H(58) H(56) 2.872 1_565
H(58) H(63) 3.381 1_565
H(58) H(71) 3.309 .
H(58) H(72) 3.425 .
H(59) O(4) 3.260 1_565
H(59) O(7) 3.013 1_565
H(59) O(10) 2.959 2_656
H(59) C(36) 3.518 1_565
H(59) C(45) 3.090 1_565
H(59) H(55) 3.009 1_565
H(59) H(62) 3.597 1_565
H(59) H(63) 2.384 1_565
H(59) H(69) 3.208 .
H(59) H(71) 3.386 .
H(59) H(77) 3.303 .
H(59) H(80) 2.718 1_565
H(60) O(2) 2.399 .
H(60) O(10) 3.452 2_656
H(60) C(24) 3.004 .
H(60) H(39) 3.198 .
H(60) H(77) 3.418 .
H(61) O(1) 3.162 2_646
H(61) O(3) 2.800 .
H(61) O(10) 3.410 2_646
H(61) C(22) 3.254 .
H(61) C(23) 3.137 .
H(61) C(24) 3.095 .
H(61) H(23) 3.317 .
H(61) H(32) 3.422 .
H(61) H(37) 2.638 .
H(61) H(39) 2.800 .
H(61) H(54) 3.037 .
H(61) H(70) 3.127 .
H(61) H(79) 2.827 2_646
H(62) O(1) 3.090 2_646
H(62) O(10) 2.998 2_646
H(62) C(21) 3.581 1_545
H(62) H(23) 3.363 .
H(62) H(34) 2.730 1_545
H(62) H(37) 3.558 .
H(62) H(38) 3.280 1_545
H(62) H(59) 3.597 1_545
H(62) H(69) 3.173 1_545
H(62) H(79) 3.121 2_646
H(63) O(4) 3.125 .
H(63) O(10) 3.042 2_646
H(63) C(34) 3.077 .
H(63) C(35) 2.966 .
H(63) C(36) 3.225 .
H(63) C(38) 3.570 .
H(63) C(42) 3.250 1_545
H(63) H(54) 2.730 .
H(63) H(55) 3.334 .
H(63) H(58) 3.381 1_545
H(63) H(59) 2.384 1_545
H(63) H(80) 2.982 .
H(64) O(5) 3.532 .
H(64) C(35) 3.382 .
H(64) C(38) 3.308 .
H(64) C(43) 3.596 .
H(64) C(48) 3.447 .
H(64) C(49) 3.383 .
H(64) H(54) 3.342 .
H(64) H(70) 2.733 .
H(64) H(71) 2.858 .
H(65) O(5) 2.629 .
H(65) C(49) 3.446 .
H(65) C(50) 3.266 .
H(65) C(51) 3.441 .
H(65) H(6) 3.588 2_746
H(65) H(40) 3.203 1_655
H(65) H(44) 3.013 1_655
H(65) H(70) 3.065 .
H(65) H(71) 3.506 .
H(65) H(74) 3.228 .
H(65) H(75) 2.786 .
H(66) O(6) 2.858 1_545
H(66) C(48) 3.207 1_545
H(66) C(49) 3.249 1_545
H(66) H(6) 3.042 2_746
H(66) H(40) 3.115 1_655
H(66) H(69) 3.054 1_545
H(66) H(72) 2.514 1_545
H(66) H(73) 3.163 1_545
H(67) O(6) 2.706 1_545
H(67) C(21) 3.274 1_545
H(67) C(48) 3.132 1_545
H(67) H(23) 3.451 .
H(67) H(34) 2.386 1_545
H(67) H(35) 3.390 1_545
H(67) H(69) 2.614 1_545
H(68) C(1) 3.410 2_746
H(68) H(2) 2.423 2_746
H(68) H(6) 3.580 2_746
H(68) H(9) 3.383 2_746
H(68) H(22) 3.587 .
H(68) H(23) 3.442 .
H(68) H(28) 3.031 2_746
H(68) H(30) 3.097 .
H(68) H(75) 2.655 .
H(69) O(7) 2.762 1_565
H(69) C(23) 3.524 .
H(69) C(42) 3.465 .
H(69) C(46) 3.204 1_565
H(69) C(47) 3.323 1_565
H(69) H(32) 3.175 .
H(69) H(34) 2.992 .
H(69) H(39) 2.598 .
H(69) H(59) 3.208 .
H(69) H(62) 3.173 1_565
H(69) H(66) 3.054 1_565
H(69) H(67) 2.614 1_565
H(70) O(8) 2.626 .
H(70) C(20) 3.596 .
H(70) C(44) 3.201 .
H(70) C(45) 3.384 .
H(70) C(47) 3.504 .
H(70) H(29) 3.301 .
H(70) H(32) 2.680 .
H(70) H(39) 2.714 .
H(70) H(61) 3.127 .
H(70) H(64) 2.733 .
H(70) H(65) 3.065 .
H(71) C(38) 3.518 .
H(71) C(39) 3.376 .
H(71) C(40) 3.078 .
H(71) C(41) 2.909 .
H(71) C(42) 2.991 .
H(71) C(43) 3.300 .
H(71) H(41) 3.436 1_665
H(71) H(43) 3.529 1_655
H(71) H(50) 3.240 1_655
H(71) H(57) 3.531 .
H(71) H(58) 3.309 .
H(71) H(59) 3.386 .
H(71) H(64) 2.858 .
H(71) H(65) 3.506 .
H(72) O(7) 2.851 1_565
H(72) C(25) 3.100 1_665
H(72) C(41) 3.469 .
H(72) C(46) 3.124 1_565
H(72) H(40) 2.832 1_665
H(72) H(41) 2.830 1_665
H(72) H(50) 2.823 1_655
H(72) H(58) 3.425 .
H(72) H(66) 2.514 1_565
H(73) O(2) 3.278 1_655
H(73) C(24) 3.562 1_655
H(73) H(1) 3.557 1_655
H(73) H(6) 3.500 2_756
H(73) H(8) 2.958 2_756
H(73) H(9) 3.432 2_756
H(73) H(44) 3.454 1_655
H(73) H(50) 2.971 1_655
H(73) H(66) 3.163 1_565
H(74) O(2) 3.311 1_655
H(74) O(3) 2.784 1_655
H(74) C(2) 3.514 2_746
H(74) C(24) 3.153 1_655
H(74) C(28) 3.463 1_655
H(74) H(1) 3.229 1_655
H(74) H(5) 2.641 2_746
H(74) H(6) 3.446 2_746
H(74) H(8) 3.500 2_756
H(74) H(44) 2.622 1_655
H(74) H(50) 3.394 1_655
H(74) H(65) 3.228 .
H(75) O(8) 3.078 .
H(75) C(19) 3.219 .
H(75) C(46) 3.406 .
H(75) C(47) 3.138 .
H(75) H(2) 2.969 2_746
H(75) H(5) 3.381 2_746
H(75) H(29) 2.655 .
H(75) H(30) 3.071 .
H(75) H(31) 3.455 .
H(75) H(32) 3.492 .
H(75) H(65) 2.786 .
H(75) H(68) 2.655 .
H(76) C(4) 3.527 2_756
H(76) C(5) 2.940 2_756
H(76) C(6) 2.835 2_756
H(76) C(19) 3.390 .
H(76) H(2) 3.480 2_746
H(76) H(3) 3.454 2_746
H(76) H(5) 3.082 2_746
H(76) H(8) 3.062 2_756
H(76) H(9) 2.319 2_756
H(76) H(10) 2.826 2_756
H(76) H(11) 2.367 2_756
H(76) H(29) 2.925 .
H(76) H(30) 3.539 .
H(76) H(31) 3.178 .
H(77) O(4) 2.11(6) 1_565
H(77) O(10) 3.51(6) 2_656
H(77) N(1) 3.19(6) 2_655
H(77) C(31) 3.57(6) .
H(77) C(34) 3.36(7) 1_565
H(77) C(36) 3.38(6) 1_565
H(77) C(42) 3.40(6) .
H(77) C(43) 3.48(6) .
H(77) H(42) 2.935 1_565
H(77) H(46) 3.442 2_555
H(77) H(47) 3.409 .
H(77) H(49) 2.652 .
H(77) H(51) 2.685 1_565
H(77) H(53) 3.097 .
H(77) H(55) 2.521 1_565
H(77) H(56) 3.592 2_655
H(77) H(59) 3.303 .
H(77) H(60) 3.418 .
H(77) H(80) 1.706 1_565
H(78) O(4) 3.12(6) 1_565
H(78) N(1) 1.95(6) 2_655
H(78) C(36) 3.41(6) 1_565
H(78) C(37) 2.79(6) 2_655
H(78) C(39) 2.96(6) 2_655
H(78) C(40) 3.23(7) 2_655
H(78) H(42) 3.424 1_565
H(78) H(46) 2.865 2_555
H(78) H(47) 3.464 .
H(78) H(48) 3.227 2_555
H(78) H(49) 3.557 .
H(78) H(51) 2.863 1_565
H(78) H(53) 3.486 .
H(78) H(55) 2.562 1_565
H(78) H(56) 2.778 2_655
H(78) H(57) 2.768 2_655
H(78) H(80) 2.595 1_565
H(79) O(3) 1.95(6) 2_656
H(79) O(10) 2.90(6) .
H(79) C(22) 3.39(6) 2_656
H(79) C(24) 3.09(6) 2_656
H(79) C(44) 3.44(5) 2_656
H(79) H(36) 3.595 2_656
H(79) H(37) 2.587 2_656
H(79) H(61) 2.827 2_656
H(79) H(62) 3.121 2_656
H(80) O(9) 2.553 1_545
H(80) O(10) 2.856 2_646
H(80) C(42) 3.210 1_545
H(80) H(59) 2.718 1_545
H(80) H(63) 2.982 .
H(80) H(77) 1.706 1_545
H(80) H(78) 2.595 1_545

loop_
_geom_torsion_atom_site_label_1
_geom_torsion_atom_site_label_2
_geom_torsion_atom_site_label_3
_geom_torsion_atom_site_label_4
_geom_torsion
C(49) O(5) C(50) C(51) 58.1(7)
C(50) O(5) C(49) C(48) -55.9(6)
C(48) O(6) C(51) C(50) 60.0(6)
C(51) O(6) C(48) C(49) -58.5(6)
C(45) O(7) C(46) C(47) 54.6(7)
C(46) O(7) C(45) C(44) -54.0(7)
C(44) O(8) C(47) C(46) 62.1(7)
C(47) O(8) C(44) C(45) -60.6(7)
C(37) N(1) C(39) C(38) -0.6(7)
C(37) N(1) C(39) C(40) -178.3(4)
C(39) N(1) C(37) C(36) 1.2(7)
C(28) N(2) C(31) C(30) -68.0(5)
C(31) N(2) C(28) C(27) 51.9(5)
C(28) N(2) C(33) C(32) 52.5(5)
C(28) N(2) C(33) C(34) -74.2(4)
C(33) N(2) C(28) C(27) -69.2(5)
C(31) N(2) C(33) C(32) -69.0(5)
C(31) N(2) C(33) C(34) 164.3(4)
C(33) N(2) C(31) C(30) 53.8(5)
C(2) C(1) C(10) C(5) -56.7(5)
C(2) C(1) C(10) C(9) 63.1(5)
C(2) C(1) C(10) C(18) -174.0(4)
C(10) C(1) C(2) C(3) 59.5(5)
C(1) C(2) C(3) O(1) -173.7(4)
C(1) C(2) C(3) C(4) -54.7(5)
O(1) C(3) C(4) C(5) 174.0(4)
C(2) C(3) C(4) C(5) 52.7(5)
C(3) C(4) C(5) C(6) -178.3(4)
C(3) C(4) C(5) C(10) -52.6(5)
C(4) C(5) C(6) C(7) 71.7(5)
C(4) C(5) C(10) C(1) 51.8(5)
C(4) C(5) C(10) C(9) -70.4(5)
C(4) C(5) C(10) C(18) 167.6(4)
C(6) C(5) C(10) C(1) 176.6(4)
C(6) C(5) C(10) C(9) 54.3(5)
C(6) C(5) C(10) C(18) -67.7(5)
C(10) C(5) C(6) C(7) -54.3(6)
C(5) C(6) C(7) C(8) 53.0(6)
C(6) C(7) C(8) C(9) -53.0(5)
C(6) C(7) C(8) C(14) -176.5(4)
C(7) C(8) C(9) C(10) 55.7(5)
C(7) C(8) C(9) C(11) -174.8(4)
C(7) C(8) C(14) C(13) -178.0(4)
C(7) C(8) C(14) C(15) -55.4(6)
C(9) C(8) C(14) C(13) 58.0(5)
C(9) C(8) C(14) C(15) -179.5(4)
C(14) C(8) C(9) C(10) -179.6(4)
C(14) C(8) C(9) C(11) -50.0(5)
C(8) C(9) C(10) C(1) -175.1(4)
C(8) C(9) C(10) C(5) -55.9(5)
C(8) C(9) C(10) C(18) 64.7(5)
C(8) C(9) C(11) C(12) 49.2(6)
C(10) C(9) C(11) C(12) 178.3(4)
C(11) C(9) C(10) C(1) 56.4(5)
C(11) C(9) C(10) C(5) 175.6(4)
C(11) C(9) C(10) C(18) -63.8(6)
C(9) C(11) C(12) C(13) -53.7(6)
C(11) C(12) C(13) C(14) 55.8(5)
C(11) C(12) C(13) C(17) 167.2(4)
C(11) C(12) C(13) C(19) -65.9(5)
C(12) C(13) C(14) C(8) -59.8(5)
C(12) C(13) C(14) C(15) 169.3(4)
C(12) C(13) C(17) C(16) -154.2(4)
C(12) C(13) C(17) C(20) 79.6(5)
C(14) C(13) C(17) C(16) -39.5(4)
C(14) C(13) C(17) C(20) -165.7(4)
C(17) C(13) C(14) C(8) 177.4(4)
C(17) C(13) C(14) C(15) 46.4(4)
C(19) C(13) C(14) C(8) 60.8(5)
C(19) C(13) C(14) C(15) -70.1(4)
C(19) C(13) C(17) C(16) 78.7(5)
C(19) C(13) C(17) C(20) -47.5(6)
C(8) C(14) C(15) C(16) -162.4(4)
C(13) C(14) C(15) C(16) -34.7(5)
C(14) C(15) C(16) C(17) 9.7(5)
C(15) C(16) C(17) C(13) 19.1(5)
C(15) C(16) C(17) C(20) 148.1(4)
C(13) C(17) C(20) C(21) -60.2(6)
C(13) C(17) C(20) C(22) 174.5(4)
C(16) C(17) C(20) C(21) 178.8(4)
C(16) C(17) C(20) C(22) 53.4(6)
C(17) C(20) C(22) C(23) -176.6(4)
C(21) C(20) C(22) C(23) 57.4(6)
C(20) C(22) C(23) C(24) 163.5(4)
C(22) C(23) C(24) O(2) 161.8(4)
C(22) C(23) C(24) O(3) -20.8(7)
C(25) C(26) C(27) C(28) 89.9(8)
C(25) C(26) C(27) C(29) -147.3(6)
C(26) C(27) C(28) N(2) 140.3(4)
C(26) C(27) C(29) C(30) 168.5(4)
C(26) C(27) C(29) C(32) -73.5(5)
C(28) C(27) C(29) C(30) -67.6(5)
C(28) C(27) C(29) C(32) 50.4(5)
C(29) C(27) C(28) N(2) 13.7(6)
C(27) C(29) C(30) C(31) 52.3(5)
C(27) C(29) C(32) C(33) -67.2(5)
C(30) C(29) C(32) C(33) 50.5(5)
C(32) C(29) C(30) C(31) -65.9(5)
C(29) C(30) C(31) N(2) 12.3(6)
C(29) C(32) C(33) N(2) 13.7(5)
C(29) C(32) C(33) C(34) 138.1(4)
N(2) C(33) C(34) O(4) 85.3(5)
N(2) C(33) C(34) C(35) -151.6(4)
C(32) C(33) C(34) O(4) -37.2(6)
C(32) C(33) C(34) C(35) 85.9(5)
O(4) C(34) C(35) C(36) 11.7(6)
O(4) C(34) C(35) C(38) -168.4(4)
C(33) C(34) C(35) C(36) -112.0(5)
C(33) C(34) C(35) C(38) 67.9(5)
C(34) C(35) C(36) C(37) 177.0(4)
C(34) C(35) C(38) C(39) -176.5(4)
C(34) C(35) C(38) C(43) 3.5(7)
C(36) C(35) C(38) C(39) 3.4(6)
C(36) C(35) C(38) C(43) -176.6(4)
C(38) C(35) C(36) C(37) -2.9(7)
C(35) C(36) C(37) N(1) 0.6(8)
C(35) C(38) C(39) N(1) -1.7(7)
C(35) C(38) C(39) C(40) 176.0(4)
C(35) C(38) C(43) C(42) -177.1(5)
C(39) C(38) C(43) C(42) 3.0(7)
C(43) C(38) C(39) N(1) 178.3(4)
C(43) C(38) C(39) C(40) -4.0(7)
N(1) C(39) C(40) C(41) 179.2(5)
C(38) C(39) C(40) C(41) 1.4(8)
C(39) C(40) C(41) C(42) 2.4(8)
C(40) C(41) C(42) C(43) -3.6(8)
C(41) C(42) C(43) C(38) 0.8(8)
O(8) C(44) C(45) O(7) 57.6(8)
O(7) C(46) C(47) O(8) -60.1(7)
O(6) C(48) C(49) O(5) 56.6(7)
O(5) C(50) C(51) O(6) -60.0(7)
